data_1546538
loop_
_publ_author_name
'Ivanov, Maxim V.'
'Wadumethrige, Shriya H.'
'Wang, Denan'
'Rathore, Rajendra'

_publ_section_title
;
 Through-Space or Through-Bond? The Important Role of Cofaciality in
 Orbital Reordering and Its Implications for Hole (De)stabilization in
 Polychromophoric Assemblies
;
_journal_issue 29
_journal_name_full 'The Journal of Physical Chemistry C'
_journal_page_first 15639
_journal_paper_doi 10.1021/acs.jpcc.7b05804
_journal_volume 121
_journal_year 2017
_chemical_formula_moiety 'C22 H28 O4'
_chemical_formula_sum 'C22 H28 O4'
_chemical_formula_weight 356.44
_chemical_name_systematic
;
 ? 
;
_space_group_crystal_system monoclinic
_space_group_IT_number 15
_space_group_name_Hall '-C 2yc'
_space_group_name_H-M_alt 'C 1 2/c 1'
_symmetry_space_group_name_Hall '-C 2yc'
_symmetry_space_group_name_H-M 'C 1 2/c 1'
_atom_sites_solution_hydrogens geom
_atom_sites_solution_primary direct
_atom_sites_solution_secondary difmap
_audit_creation_date 2011-12-22
_audit_creation_method
;
  Olex2 1.1-beta
  (compiled 2011.11.01 svn.r2039, GUI svn.r3906)
;
_cell_angle_alpha 90.00
_cell_angle_beta 113.233(7)
_cell_angle_gamma 90.00
_cell_formula_units_Z 16
_cell_length_a 28.9533(18)
_cell_length_b 12.1295(5)
_cell_length_c 24.9285(15)
_cell_measurement_reflns_used 13281
_cell_measurement_temperature 100.10(14)
_cell_measurement_theta_max 29.5381
_cell_measurement_theta_min 3.4681
_cell_volume 8044.7(9)
_computing_cell_refinement
;
CrysAlisPro, Agilent Technologies,
Version 1.171.35.15 (release 03-08-2011 CrysAlis171 .NET)
(compiled Aug  3 2011,13:03:54)
;
_computing_data_collection
;
CrysAlisPro, Agilent Technologies,
Version 1.171.35.15 (release 03-08-2011 CrysAlis171 .NET)
(compiled Aug  3 2011,13:03:54)
;
_computing_data_reduction
;
CrysAlisPro, Agilent Technologies,
Version 1.171.35.15 (release 03-08-2011 CrysAlis171 .NET)
(compiled Aug  3 2011,13:03:54)
;
_computing_molecular_graphics
;
O. V. Dolomanov, L. J. Bourhis, R. J. Gildea, J. A. K. Howard and H. Puschmann,
OLEX2: a complete structure solution, refinement and analysis program.
J. Appl. Cryst. (2009). 42, 339-341.
;
_computing_publication_material
;
O. V. Dolomanov, L. J. Bourhis, R. J. Gildea, J. A. K. Howard and H. Puschmann,
OLEX2: a complete structure solution, refinement and analysis program.
J. Appl. Cryst. (2009). 42, 339-341.
;
_computing_structure_refinement
;
XL, G.M. Sheldrick, Acta Cryst.
(2008). A64, 112-122
;
_computing_structure_solution 'SHELXS-97 (Sheldrick, 2008)'
_diffrn_ambient_temperature 100.10(14)
_diffrn_detector_area_resol_mean 10.3756
_diffrn_measured_fraction_theta_full 0.996
_diffrn_measured_fraction_theta_max 0.902
_diffrn_measurement_details
;
#__ type_ start__ end____ width___ exp.time_
  1 omega   16.00   70.00   1.0000   29.4700
omega____ theta____ kappa____ phi______ frames
    -       11.6800   77.0000 -180.0000 54

#__ type_ start__ end____ width___ exp.time_
  2 omega  -32.00   88.00   1.0000   29.4700
omega____ theta____ kappa____ phi______ frames
    -       11.6800   19.0000 -180.0000 120

#__ type_ start__ end____ width___ exp.time_
  3 omega  -91.00  -65.00   1.0000   29.4700
omega____ theta____ kappa____ phi______ frames
    -      -11.8363 -178.0000 -180.0000 26

#__ type_ start__ end____ width___ exp.time_
  4 omega  -64.00   38.00   1.0000   29.4700
omega____ theta____ kappa____ phi______ frames
    -       11.6800  -37.0000  150.0000 102

#__ type_ start__ end____ width___ exp.time_
  5 omega  -64.00   43.00   1.0000   29.4700
omega____ theta____ kappa____ phi______ frames
    -       11.6800  -67.0000   63.0000 107

#__ type_ start__ end____ width___ exp.time_
  6 omega  -20.00   14.00   1.0000   29.4700
omega____ theta____ kappa____ phi______ frames
    -      -11.8363  -99.0000  -90.0000 34
;
_diffrn_measurement_device_type 'SuperNova, Dual, Cu at zero, Atlas'
_diffrn_measurement_method '\w scans'
_diffrn_orient_matrix_UB_11 -0.0133815000
_diffrn_orient_matrix_UB_12 0.0103367000
_diffrn_orient_matrix_UB_13 -0.0302139000
_diffrn_orient_matrix_UB_21 -0.0154383000
_diffrn_orient_matrix_UB_22 0.0385231000
_diffrn_orient_matrix_UB_23 0.0066049000
_diffrn_orient_matrix_UB_31 0.0171437000
_diffrn_orient_matrix_UB_32 0.0427642000
_diffrn_orient_matrix_UB_33 0.0013700000
_diffrn_radiation_monochromator mirror
_diffrn_radiation_type 'Mo K\a'
_diffrn_radiation_wavelength 0.7107
_diffrn_reflns_av_R_equivalents 0.0318
_diffrn_reflns_av_unetI/netI 0.0267
_diffrn_reflns_limit_h_max 38
_diffrn_reflns_limit_h_min -37
_diffrn_reflns_limit_k_max 15
_diffrn_reflns_limit_k_min -16
_diffrn_reflns_limit_l_max 33
_diffrn_reflns_limit_l_min -34
_diffrn_reflns_number 46783
_diffrn_reflns_theta_full 27.00
_diffrn_reflns_theta_max 29.60
_diffrn_reflns_theta_min 3.48
_diffrn_source 'SuperNova (Mo) X-ray Source'
_diffrn_source_current n/a
_diffrn_source_voltage n/a
_exptl_absorpt_coefficient_mu 0.080
_exptl_absorpt_correction_T_max 1.00000
_exptl_absorpt_correction_T_min 0.91737
_exptl_absorpt_correction_type multi-scan
_exptl_absorpt_process_details
;
CrysAlisPro, Agilent Technologies,
Version 1.171.35.15 (release 03-08-2011 CrysAlis171 .NET)
(compiled Aug  3 2011,13:03:54)
Empirical absorption correction using spherical harmonics,
 implemented in SCALE3 ABSPACK scaling algorithm.
;
_exptl_crystal_colour colourless
_exptl_crystal_colour_primary colourless
_exptl_crystal_density_diffrn 1.177
_exptl_crystal_density_method 'not measured'
_exptl_crystal_description block
_exptl_crystal_F_000 3072
_exptl_crystal_size_max 0.31
_exptl_crystal_size_mid 0.26
_exptl_crystal_size_min 0.22
_refine_diff_density_max 0.379
_refine_diff_density_min -0.267
_refine_diff_density_rms 0.054
_refine_ls_extinction_method none
_refine_ls_goodness_of_fit_ref 1.071
_refine_ls_hydrogen_treatment constr
_refine_ls_matrix_type full
_refine_ls_number_parameters 485
_refine_ls_number_reflns 10208
_refine_ls_number_restraints 0
_refine_ls_restrained_S_all 1.071
_refine_ls_R_factor_all 0.0638
_refine_ls_R_factor_gt 0.0473
_refine_ls_shift/su_max 0.001
_refine_ls_shift/su_mean 0.000
_refine_ls_structure_factor_coef Fsqd
_refine_ls_weighting_details 'calc w=1/[\s^2^(Fo^2^)+(0.0778P)^2^+7.4918P] where P=(Fo^2^+2Fc^2^)/3'
_refine_ls_weighting_scheme calc
_refine_ls_wR_factor_gt 0.1480
_refine_ls_wR_factor_ref 0.1621
_reflns_number_gt 7896
_reflns_number_total 10208
_reflns_threshold_expression >2sigma(I)
_cod_data_source_file jp7b05804_si_003.cif
_cod_data_source_block raj22j
_cod_depositor_comments 'Adding full bibliography for 1546538.cif.'
_cod_original_cell_volume 8044.7(8)
_cod_database_code 1546538
_chemical_oxdiff_formula 'C22 H28 O4'
_reflns_odcompleteness_completeness 99.69
_reflns_odcompleteness_iscentric 1
_reflns_odcompleteness_theta 26.32

loop_
_space_group_symop_id
_space_group_symop_operation_xyz
1 'x, y, z'
2 '-x, y, -z+1/2'
3 'x+1/2, y+1/2, z'
4 '-x+1/2, y+1/2, -z+1/2'
5 '-x, -y, -z'
6 'x, -y, z-1/2'
7 '-x+1/2, -y+1/2, -z'
8 'x+1/2, -y+1/2, z-1/2'

loop_
_atom_site_label
_atom_site_type_symbol
_atom_site_fract_x
_atom_site_fract_y
_atom_site_fract_z
_atom_site_U_iso_or_equiv
_atom_site_adp_type
_atom_site_occupancy
_atom_site_symmetry_multiplicity
_atom_site_calc_flag
_atom_site_refinement_flags
O1 O 0.45631(4) 0.66575(8) 0.63497(5) 0.0224(2) Uani 1 1 d .
O2 O 0.45095(4) 0.87748(8) 0.61884(4) 0.0187(2) Uani 1 1 d .
O3 O 0.79510(4) 0.88175(8) 0.62567(4) 0.0197(2) Uani 1 1 d .
O4 O 0.79810(4) 0.66769(8) 0.63260(5) 0.0210(2) Uani 1 1 d .
C1 C 0.57914(5) 0.82768(11) 0.62202(5) 0.0144(3) Uani 1 1 d .
C2 C 0.58226(5) 0.71443(11) 0.63069(6) 0.0153(3) Uani 1 1 d .
C3 C 0.54082(5) 0.65907(11) 0.63517(6) 0.0176(3) Uani 1 1 d .
H3 H 0.5427 0.5816 0.6412 0.021 Uiso 1 1 calc R
C4 C 0.49777(5) 0.71388(12) 0.63101(6) 0.0173(3) Uani 1 1 d .
C5 C 0.49477(5) 0.82879(11) 0.62208(6) 0.0153(3) Uani 1 1 d .
C6 C 0.53480(5) 0.88303(11) 0.61742(6) 0.0154(3) Uani 1 1 d .
H6 H 0.5325 0.9604 0.6109 0.018 Uiso 1 1 calc R
C7 C 0.62820(5) 0.64594(11) 0.63647(6) 0.0163(3) Uani 1 1 d .
C8 C 0.61182(6) 0.55553(12) 0.58869(7) 0.0234(3) Uani 1 1 d .
H8A H 0.5987 0.5903 0.5501 0.035 Uiso 1 1 calc R
H8B H 0.5855 0.5098 0.5929 0.035 Uiso 1 1 calc R
H8C H 0.6408 0.5093 0.5929 0.035 Uiso 1 1 calc R
C9 C 0.64975(5) 0.59179(12) 0.69779(7) 0.0219(3) Uani 1 1 d .
H9A H 0.6790 0.5465 0.7018 0.033 Uiso 1 1 calc R
H9B H 0.6239 0.5453 0.7025 0.033 Uiso 1 1 calc R
H9C H 0.6600 0.6494 0.7278 0.033 Uiso 1 1 calc R
C10 C 0.45790(7) 0.55002(15) 0.64345(11) 0.0466(6) Uani 1 1 d .
H10A H 0.4615 0.5132 0.6103 0.070 Uiso 1 1 calc R
H10B H 0.4267 0.5256 0.6464 0.070 Uiso 1 1 calc R
H10C H 0.4866 0.5312 0.6795 0.070 Uiso 1 1 calc R
C11 C 0.44740(5) 0.99447(12) 0.61149(7) 0.0217(3) Uani 1 1 d .
H11A H 0.4512 1.0143 0.5753 0.033 Uiso 1 1 calc R
H11B H 0.4740 1.0298 0.6447 0.033 Uiso 1 1 calc R
H11C H 0.4145 1.0195 0.6094 0.033 Uiso 1 1 calc R
C12 C 0.66993(5) 0.71518(11) 0.63045(6) 0.0151(3) Uani 1 1 d .
C13 C 0.66720(5) 0.82874(11) 0.62301(6) 0.0145(3) Uani 1 1 d .
C14 C 0.70918(5) 0.88530(11) 0.62117(6) 0.0163(3) Uani 1 1 d .
H14 H 0.7074 0.9631 0.6165 0.020 Uiso 1 1 calc R
C15 C 0.75257(5) 0.83172(11) 0.62587(6) 0.0156(3) Uani 1 1 d .
C16 C 0.75458(5) 0.71572(11) 0.63093(6) 0.0164(3) Uani 1 1 d .
C17 C 0.71415(5) 0.66021(11) 0.63392(6) 0.0164(3) Uani 1 1 d .
H17 H 0.7160 0.5824 0.6385 0.020 Uiso 1 1 calc R
C18 C 0.62057(5) 0.89630(11) 0.61502(6) 0.0152(3) Uani 1 1 d .
C19 C 0.59932(5) 0.94372(12) 0.55220(6) 0.0212(3) Uani 1 1 d .
H19A H 0.5888 0.8830 0.5240 0.032 Uiso 1 1 calc R
H19B H 0.6254 0.9872 0.5461 0.032 Uiso 1 1 calc R
H19C H 0.5703 0.9909 0.5468 0.032 Uiso 1 1 calc R
C20 C 0.63523(6) 0.99138(12) 0.65995(7) 0.0247(3) Uani 1 1 d .
H20A H 0.6055 1.0363 0.6542 0.037 Uiso 1 1 calc R
H20B H 0.6609 1.0374 0.6546 0.037 Uiso 1 1 calc R
H20C H 0.6486 0.9608 0.6995 0.037 Uiso 1 1 calc R
C21 C 0.79752(6) 0.99891(12) 0.63119(8) 0.0284(4) Uani 1 1 d .
H21A H 0.7722 1.0322 0.5961 0.043 Uiso 1 1 calc R
H21B H 0.8310 1.0243 0.6359 0.043 Uiso 1 1 calc R
H21C H 0.7909 1.0207 0.6654 0.043 Uiso 1 1 calc R
C22 C 0.79989(6) 0.54995(12) 0.63453(7) 0.0252(3) Uani 1 1 d .
H22A H 0.7716 0.5201 0.6009 0.038 Uiso 1 1 calc R
H22B H 0.7977 0.5243 0.6707 0.038 Uiso 1 1 calc R
H22C H 0.8316 0.5247 0.6332 0.038 Uiso 1 1 calc R
O1A O 0.52236(4) 0.72481(10) 0.46412(4) 0.0270(3) Uani 1 1 d .
O2A O 0.61249(4) 0.72244(10) 0.46796(4) 0.0257(2) Uani 1 1 d .
C1A C 0.54166(5) 0.73134(11) 0.30650(6) 0.0150(3) Uani 1 1 d .
C2A C 0.49306(5) 0.73167(11) 0.30435(6) 0.0150(3) Uani 1 1 d .
C3A C 0.48589(5) 0.72988(12) 0.35742(6) 0.0178(3) Uani 1 1 d .
H3A H 0.4527 0.7308 0.3561 0.021 Uiso 1 1 calc R
C4A C 0.52590(5) 0.72681(12) 0.41093(6) 0.0192(3) Uani 1 1 d .
C5A C 0.57538(5) 0.72567(12) 0.41316(6) 0.0187(3) Uani 1 1 d .
C6A C 0.58272(5) 0.72832(11) 0.36171(6) 0.0172(3) Uani 1 1 d .
H6A H 0.6160 0.7281 0.3633 0.021 Uiso 1 1 calc R
C7A C 0.44606(5) 0.73766(12) 0.24766(6) 0.0165(3) Uani 1 1 d .
C8A C 0.41023(6) 0.64236(15) 0.24624(6) 0.0281(4) Uani 1 1 d .
H8AA H 0.4266 0.5717 0.2462 0.042 Uiso 1 1 calc R
H8AB H 0.3793 0.6482 0.2109 0.042 Uiso 1 1 calc R
H8AC H 0.4020 0.6467 0.2807 0.042 Uiso 1 1 calc R
C9A C 0.41940(6) 0.84836(15) 0.24609(7) 0.0307(4) Uani 1 1 d .
H9AA H 0.4108 0.8539 0.2803 0.046 Uiso 1 1 calc R
H9AB H 0.3886 0.8524 0.2105 0.046 Uiso 1 1 calc R
H9AC H 0.4418 0.9092 0.2465 0.046 Uiso 1 1 calc R
C10A C 0.47365(6) 0.73500(16) 0.46491(7) 0.0301(4) Uani 1 1 d .
H10G H 0.4583 0.8044 0.4462 0.045 Uiso 1 1 calc R
H10H H 0.4765 0.7346 0.5054 0.045 Uiso 1 1 calc R
H10I H 0.4527 0.6730 0.4437 0.045 Uiso 1 1 calc R
C11A C 0.66304(6) 0.73147(18) 0.47295(7) 0.0370(4) Uani 1 1 d .
H11G H 0.6709 0.6693 0.4529 0.056 Uiso 1 1 calc R
H11H H 0.6858 0.7307 0.5143 0.056 Uiso 1 1 calc R
H11I H 0.6672 0.8007 0.4551 0.056 Uiso 1 1 calc R
O1B O 0.64163(4) 0.81059(9) 0.78343(4) 0.0227(2) Uani 1 1 d .
O2B O 0.73251(4) 0.80993(10) 0.78963(4) 0.0250(2) Uani 1 1 d .
C1B C 0.75821(5) 0.76520(11) 0.94698(6) 0.0148(3) Uani 1 1 d .
C2B C 0.70926(5) 0.76216(11) 0.94335(6) 0.0146(3) Uani 1 1 d .
C3B C 0.66905(5) 0.77577(11) 0.88809(6) 0.0167(3) Uani 1 1 d .
H3B H 0.6354 0.7735 0.8855 0.020 Uiso 1 1 calc R
C4B C 0.67764(5) 0.79228(11) 0.83787(6) 0.0179(3) Uani 1 1 d .
C5B C 0.72758(5) 0.79273(12) 0.84150(6) 0.0182(3) Uani 1 1 d .
C6B C 0.76670(5) 0.77963(11) 0.89514(6) 0.0173(3) Uani 1 1 d .
H6B H 0.8002 0.7803 0.8974 0.021 Uiso 1 1 calc R
C7B C 0.69541(5) 0.74475(11) 0.99595(6) 0.0163(3) Uani 1 1 d .
C8B C 0.66337(6) 0.84340(14) 1.00031(6) 0.0257(3) Uani 1 1 d .
H8BA H 0.6823 0.9119 1.0039 0.039 Uiso 1 1 calc R
H8BB H 0.6553 0.8344 1.0347 0.039 Uiso 1 1 calc R
H8BC H 0.6322 0.8465 0.9651 0.039 Uiso 1 1 calc R
C9B C 0.66393(6) 0.63827(14) 0.98661(6) 0.0264(3) Uani 1 1 d .
H9BA H 0.6541 0.6276 1.0196 0.040 Uiso 1 1 calc R
H9BB H 0.6840 0.5751 0.9838 0.040 Uiso 1 1 calc R
H9BC H 0.6337 0.6445 0.9505 0.040 Uiso 1 1 calc R
C10B C 0.59064(6) 0.80713(17) 0.77705(7) 0.0311(4) Uani 1 1 d .
H10D H 0.5686 0.8241 0.7365 0.047 Uiso 1 1 calc R
H10E H 0.5853 0.8616 0.8031 0.047 Uiso 1 1 calc R
H10F H 0.5828 0.7333 0.7871 0.047 Uiso 1 1 calc R
C11B C 0.78110(6) 0.79439(15) 0.78911(7) 0.0277(3) Uani 1 1 d .
H11D H 0.7795 0.8072 0.7496 0.042 Uiso 1 1 calc R
H11E H 0.7924 0.7188 0.8011 0.042 Uiso 1 1 calc R
H11F H 0.8048 0.8465 0.8162 0.042 Uiso 1 1 calc R

loop_
_atom_site_aniso_label
_atom_site_aniso_U_11
_atom_site_aniso_U_22
_atom_site_aniso_U_33
_atom_site_aniso_U_23
_atom_site_aniso_U_13
_atom_site_aniso_U_12
O1 0.0166(5) 0.0177(5) 0.0350(6) 0.0060(4) 0.0123(4) -0.0007(4)
O2 0.0150(4) 0.0171(5) 0.0251(5) 0.0020(4) 0.0090(4) 0.0016(4)
O3 0.0149(5) 0.0172(5) 0.0277(5) 0.0016(4) 0.0091(4) -0.0020(4)
O4 0.0152(5) 0.0165(5) 0.0321(6) 0.0005(4) 0.0101(4) 0.0015(4)
C1 0.0155(6) 0.0158(6) 0.0129(6) -0.0010(5) 0.0065(5) -0.0013(5)
C2 0.0167(6) 0.0159(6) 0.0141(6) 0.0004(5) 0.0071(5) -0.0004(5)
C3 0.0176(6) 0.0142(6) 0.0216(7) 0.0025(5) 0.0082(5) -0.0005(5)
C4 0.0160(6) 0.0189(7) 0.0175(6) 0.0019(5) 0.0070(5) -0.0029(5)
C5 0.0140(6) 0.0187(7) 0.0124(6) 0.0008(5) 0.0045(5) 0.0015(5)
C6 0.0179(6) 0.0134(6) 0.0151(6) 0.0002(5) 0.0069(5) 0.0000(5)
C7 0.0162(6) 0.0137(6) 0.0201(6) 0.0011(5) 0.0083(5) -0.0003(5)
C8 0.0211(7) 0.0202(7) 0.0314(8) -0.0068(6) 0.0129(6) -0.0041(6)
C9 0.0221(7) 0.0197(7) 0.0271(7) 0.0078(6) 0.0131(6) 0.0033(6)
C10 0.0277(9) 0.0238(9) 0.0966(17) 0.0209(10) 0.0334(10) 0.0028(7)
C11 0.0188(7) 0.0175(7) 0.0293(8) -0.0001(6) 0.0099(6) 0.0018(5)
C12 0.0164(6) 0.0157(6) 0.0133(6) 0.0001(5) 0.0060(5) -0.0004(5)
C13 0.0156(6) 0.0154(6) 0.0134(6) -0.0007(5) 0.0066(5) -0.0006(5)
C14 0.0177(6) 0.0142(6) 0.0172(6) 0.0010(5) 0.0072(5) -0.0011(5)
C15 0.0144(6) 0.0185(6) 0.0140(6) 0.0006(5) 0.0057(5) -0.0024(5)
C16 0.0156(6) 0.0178(6) 0.0151(6) -0.0007(5) 0.0054(5) 0.0016(5)
C17 0.0175(6) 0.0136(6) 0.0181(6) 0.0004(5) 0.0071(5) 0.0004(5)
C18 0.0173(6) 0.0128(6) 0.0181(6) 0.0000(5) 0.0097(5) -0.0011(5)
C19 0.0208(7) 0.0211(7) 0.0249(7) 0.0083(5) 0.0124(6) 0.0038(5)
C20 0.0239(7) 0.0203(7) 0.0349(8) -0.0106(6) 0.0170(7) -0.0055(6)
C21 0.0211(7) 0.0173(7) 0.0468(10) 0.0054(6) 0.0135(7) -0.0023(6)
C22 0.0195(7) 0.0172(7) 0.0386(9) -0.0033(6) 0.0112(7) 0.0015(5)
O1A 0.0256(6) 0.0429(7) 0.0139(5) -0.0026(4) 0.0093(4) -0.0033(5)
O2A 0.0200(5) 0.0411(7) 0.0129(5) -0.0007(4) 0.0032(4) -0.0002(5)
C1A 0.0169(6) 0.0148(6) 0.0137(6) -0.0003(5) 0.0063(5) -0.0006(5)
C2A 0.0166(6) 0.0144(6) 0.0138(6) -0.0012(5) 0.0059(5) -0.0009(5)
C3A 0.0176(6) 0.0207(7) 0.0165(6) -0.0022(5) 0.0084(5) -0.0026(5)
C4A 0.0236(7) 0.0217(7) 0.0140(6) -0.0023(5) 0.0093(6) -0.0024(5)
C5A 0.0208(7) 0.0198(7) 0.0131(6) -0.0010(5) 0.0042(5) -0.0013(5)
C6A 0.0166(6) 0.0187(7) 0.0159(6) -0.0004(5) 0.0059(5) 0.0001(5)
C7A 0.0143(6) 0.0211(7) 0.0140(6) -0.0014(5) 0.0055(5) -0.0009(5)
C8A 0.0238(7) 0.0430(10) 0.0178(7) -0.0026(6) 0.0084(6) -0.0151(7)
C9A 0.0300(8) 0.0377(9) 0.0210(7) -0.0038(6) 0.0066(6) 0.0170(7)
C10A 0.0286(8) 0.0447(10) 0.0214(8) -0.0054(7) 0.0144(7) -0.0062(7)
C11A 0.0204(8) 0.0688(13) 0.0175(7) -0.0013(8) 0.0028(6) 0.0007(8)
O1B 0.0194(5) 0.0336(6) 0.0119(5) 0.0024(4) 0.0029(4) 0.0038(4)
O2B 0.0259(5) 0.0368(6) 0.0142(5) 0.0034(4) 0.0099(4) 0.0021(5)
C1B 0.0170(6) 0.0142(6) 0.0128(6) 0.0000(5) 0.0053(5) 0.0021(5)
C2B 0.0179(6) 0.0133(6) 0.0131(6) 0.0002(5) 0.0065(5) 0.0022(5)
C3B 0.0169(6) 0.0169(6) 0.0155(6) 0.0000(5) 0.0055(5) 0.0017(5)
C4B 0.0205(7) 0.0175(6) 0.0131(6) 0.0002(5) 0.0039(5) 0.0025(5)
C5B 0.0235(7) 0.0194(7) 0.0131(6) 0.0004(5) 0.0086(5) 0.0007(5)
C6B 0.0179(6) 0.0194(7) 0.0159(6) 0.0007(5) 0.0082(5) 0.0005(5)
C7B 0.0144(6) 0.0207(7) 0.0138(6) 0.0011(5) 0.0056(5) 0.0026(5)
C8B 0.0247(7) 0.0365(9) 0.0166(7) 0.0024(6) 0.0087(6) 0.0145(6)
C9B 0.0246(7) 0.0355(9) 0.0174(7) 0.0016(6) 0.0065(6) -0.0105(6)
C10B 0.0204(7) 0.0545(11) 0.0154(7) 0.0028(7) 0.0037(6) 0.0038(7)
C11B 0.0282(8) 0.0389(9) 0.0208(7) 0.0026(6) 0.0148(6) 0.0016(7)

loop_
_atom_type_symbol
_atom_type_description
_atom_type_scat_dispersion_real
_atom_type_scat_dispersion_imag
_atom_type_scat_source
C C 0.0033 0.0016 'International Tables Vol C Tables 4.2.6.8 and 6.1.1.4'
H H 0.0000 0.0000 'International Tables Vol C Tables 4.2.6.8 and 6.1.1.4'
O O 0.0106 0.0060 'International Tables Vol C Tables 4.2.6.8 and 6.1.1.4'

loop_
_geom_angle_atom_site_label_1
_geom_angle_atom_site_label_2
_geom_angle_atom_site_label_3
_geom_angle
_geom_angle_site_symmetry_1
_geom_angle_site_symmetry_3
C4 O1 C10 116.99(12) . .
C5 O2 C11 116.93(11) . .
C15 O3 C21 116.71(11) . .
C16 O4 C22 116.44(11) . .
C2 C1 C6 118.98(12) . .
C2 C1 C18 123.49(12) . .
C6 C1 C18 117.49(12) . .
C1 C2 C3 118.42(12) . .
C1 C2 C7 123.67(12) . .
C3 C2 C7 117.91(12) . .
C2 C3 H3 118.9 . .
C4 C3 C2 122.24(13) . .
C4 C3 H3 118.9 . .
O1 C4 C3 125.40(13) . .
O1 C4 C5 115.52(12) . .
C3 C4 C5 119.08(12) . .
O2 C5 C4 115.66(11) . .
O2 C5 C6 125.36(12) . .
C6 C5 C4 118.98(12) . .
C1 C6 H6 118.9 . .
C5 C6 C1 122.29(12) . .
C5 C6 H6 118.9 . .
C2 C7 C8 108.77(11) . .
C2 C7 C9 108.68(11) . .
C2 C7 C12 112.67(11) . .
C8 C7 C9 109.88(12) . .
C12 C7 C8 109.14(11) . .
C12 C7 C9 107.67(11) . .
C7 C8 H8A 109.5 . .
C7 C8 H8B 109.5 . .
C7 C8 H8C 109.5 . .
H8A C8 H8B 109.5 . .
H8A C8 H8C 109.5 . .
H8B C8 H8C 109.5 . .
C7 C9 H9A 109.5 . .
C7 C9 H9B 109.5 . .
C7 C9 H9C 109.5 . .
H9A C9 H9B 109.5 . .
H9A C9 H9C 109.5 . .
H9B C9 H9C 109.5 . .
O1 C10 H10A 109.5 . .
O1 C10 H10B 109.5 . .
O1 C10 H10C 109.5 . .
H10A C10 H10B 109.5 . .
H10A C10 H10C 109.5 . .
H10B C10 H10C 109.5 . .
O2 C11 H11A 109.5 . .
O2 C11 H11B 109.5 . .
O2 C11 H11C 109.5 . .
H11A C11 H11B 109.5 . .
H11A C11 H11C 109.5 . .
H11B C11 H11C 109.5 . .
C13 C12 C7 123.61(12) . .
C13 C12 C17 118.57(12) . .
C17 C12 C7 117.81(12) . .
C12 C13 C14 118.83(12) . .
C12 C13 C18 123.50(12) . .
C14 C13 C18 117.65(12) . .
C13 C14 H14 118.8 . .
C15 C14 C13 122.39(13) . .
C15 C14 H14 118.8 . .
O3 C15 C14 125.42(12) . .
O3 C15 C16 115.78(11) . .
C14 C15 C16 118.80(12) . .
O4 C16 C15 115.48(12) . .
O4 C16 C17 125.44(12) . .
C17 C16 C15 119.08(12) . .
C12 C17 H17 118.9 . .
C16 C17 C12 122.26(13) . .
C16 C17 H17 118.9 . .
C1 C18 C19 107.55(11) . .
C1 C18 C20 109.14(11) . .
C13 C18 C1 112.82(11) . .
C13 C18 C19 108.04(10) . .
C13 C18 C20 109.30(11) . .
C20 C18 C19 109.96(12) . .
C18 C19 H19A 109.5 . .
C18 C19 H19B 109.5 . .
C18 C19 H19C 109.5 . .
H19A C19 H19B 109.5 . .
H19A C19 H19C 109.5 . .
H19B C19 H19C 109.5 . .
C18 C20 H20A 109.5 . .
C18 C20 H20B 109.5 . .
C18 C20 H20C 109.5 . .
H20A C20 H20B 109.5 . .
H20A C20 H20C 109.5 . .
H20B C20 H20C 109.5 . .
O3 C21 H21A 109.5 . .
O3 C21 H21B 109.5 . .
O3 C21 H21C 109.5 . .
H21A C21 H21B 109.5 . .
H21A C21 H21C 109.5 . .
H21B C21 H21C 109.5 . .
O4 C22 H22A 109.5 . .
O4 C22 H22B 109.5 . .
O4 C22 H22C 109.5 . .
H22A C22 H22B 109.5 . .
H22A C22 H22C 109.5 . .
H22B C22 H22C 109.5 . .
C4A O1A C10A 117.69(12) . .
C5A O2A C11A 117.48(11) . .
C2A C1A C6A 119.10(12) . .
C2A C1A C7A 123.50(12) . 2_655
C6A C1A C7A 117.37(12) . 2_655
C1A C2A C3A 118.92(12) . .
C1A C2A C7A 123.75(12) . .
C3A C2A C7A 117.30(12) . .
C2A C3A H3A 119.1 . .
C4A C3A C2A 121.75(13) . .
C4A C3A H3A 119.1 . .
O1A C4A C3A 125.54(13) . .
O1A C4A C5A 115.09(12) . .
C3A C4A C5A 119.37(12) . .
O2A C5A C4A 115.19(12) . .
O2A C5A C6A 125.54(13) . .
C6A C5A C4A 119.27(13) . .
C1A C6A H6A 119.2 . .
C5A C6A C1A 121.58(13) . .
C5A C6A H6A 119.2 . .
C1A C7A C2A 112.45(11) 2_655 .
C1A C7A C8A 109.31(11) 2_655 .
C1A C7A C9A 108.06(12) 2_655 .
C2A C7A C8A 109.31(11) . .
C2A C7A C9A 108.61(11) . .
C9A C7A C8A 109.05(13) . .
C7A C8A H8AA 109.5 . .
C7A C8A H8AB 109.5 . .
C7A C8A H8AC 109.5 . .
H8AA C8A H8AB 109.5 . .
H8AA C8A H8AC 109.5 . .
H8AB C8A H8AC 109.5 . .
C7A C9A H9AA 109.5 . .
C7A C9A H9AB 109.5 . .
C7A C9A H9AC 109.5 . .
H9AA C9A H9AB 109.5 . .
H9AA C9A H9AC 109.5 . .
H9AB C9A H9AC 109.5 . .
O1A C10A H10G 109.5 . .
O1A C10A H10H 109.5 . .
O1A C10A H10I 109.5 . .
H10G C10A H10H 109.5 . .
H10G C10A H10I 109.5 . .
H10H C10A H10I 109.5 . .
O2A C11A H11G 109.5 . .
O2A C11A H11H 109.5 . .
O2A C11A H11I 109.5 . .
H11G C11A H11H 109.5 . .
H11G C11A H11I 109.5 . .
H11H C11A H11I 109.5 . .
C4B O1B C10B 117.32(11) . .
C5B O2B C11B 117.30(11) . .
C2B C1B C6B 118.99(12) . .
C2B C1B C7B 124.03(12) . 7_667
C6B C1B C7B 116.98(12) . 7_667
C1B C2B C3B 119.12(12) . .
C1B C2B C7B 123.74(12) . .
C3B C2B C7B 117.14(12) . .
C2B C3B H3B 119.2 . .
C4B C3B C2B 121.57(13) . .
C4B C3B H3B 119.2 . .
O1B C4B C3B 125.71(13) . .
O1B C4B C5B 115.12(12) . .
C3B C4B C5B 119.17(12) . .
O2B C5B C4B 115.12(12) . .
O2B C5B C6B 125.51(13) . .
C6B C5B C4B 119.34(12) . .
C1B C6B H6B 119.1 . .
C5B C6B C1B 121.78(13) . .
C5B C6B H6B 119.1 . .
C1B C7B C2B 112.20(11) 7_667 .
C1B C7B C8B 109.12(11) 7_667 .
C1B C7B C9B 108.90(11) 7_667 .
C2B C7B C8B 108.74(11) . .
C2B C7B C9B 108.95(11) . .
C8B C7B C9B 108.87(12) . .
C7B C8B H8BA 109.5 . .
C7B C8B H8BB 109.5 . .
C7B C8B H8BC 109.5 . .
H8BA C8B H8BB 109.5 . .
H8BA C8B H8BC 109.5 . .
H8BB C8B H8BC 109.5 . .
C7B C9B H9BA 109.5 . .
C7B C9B H9BB 109.5 . .
C7B C9B H9BC 109.5 . .
H9BA C9B H9BB 109.5 . .
H9BA C9B H9BC 109.5 . .
H9BB C9B H9BC 109.5 . .
O1B C10B H10D 109.5 . .
O1B C10B H10E 109.5 . .
O1B C10B H10F 109.5 . .
H10D C10B H10E 109.5 . .
H10D C10B H10F 109.5 . .
H10E C10B H10F 109.5 . .
O2B C11B H11D 109.5 . .
O2B C11B H11E 109.5 . .
O2B C11B H11F 109.5 . .
H11D C11B H11E 109.5 . .
H11D C11B H11F 109.5 . .
H11E C11B H11F 109.5 . .

loop_
_geom_bond_atom_site_label_1
_geom_bond_atom_site_label_2
_geom_bond_distance
_geom_bond_site_symmetry_2
O1 C4 1.3730(16) .
O1 C10 1.4176(19) .
O2 C5 1.3726(16) .
O2 C11 1.4293(17) .
O3 C15 1.3744(16) .
O3 C21 1.4267(18) .
O4 C16 1.3739(16) .
O4 C22 1.4291(17) .
C1 C2 1.3879(18) .
C1 C6 1.4125(18) .
C1 C18 1.5256(18) .
C2 C3 1.4173(18) .
C2 C7 1.5261(18) .
C3 H3 0.9500 .
C3 C4 1.3800(19) .
C4 C5 1.4087(19) .
C5 C6 1.3771(18) .
C6 H6 0.9500 .
C7 C8 1.549(2) .
C7 C9 1.5509(19) .
C7 C12 1.5268(18) .
C8 H8A 0.9800 .
C8 H8B 0.9800 .
C8 H8C 0.9800 .
C9 H9A 0.9800 .
C9 H9B 0.9800 .
C9 H9C 0.9800 .
C10 H10A 0.9800 .
C10 H10B 0.9800 .
C10 H10C 0.9800 .
C11 H11A 0.9800 .
C11 H11B 0.9800 .
C11 H11C 0.9800 .
C12 C13 1.3879(18) .
C12 C17 1.4155(18) .
C13 C14 1.4121(18) .
C13 C18 1.5240(18) .
C14 H14 0.9500 .
C14 C15 1.3778(18) .
C15 C16 1.4118(19) .
C16 C17 1.3778(19) .
C17 H17 0.9500 .
C18 C19 1.5498(19) .
C18 C20 1.5458(19) .
C19 H19A 0.9800 .
C19 H19B 0.9800 .
C19 H19C 0.9800 .
C20 H20A 0.9800 .
C20 H20B 0.9800 .
C20 H20C 0.9800 .
C21 H21A 0.9800 .
C21 H21B 0.9800 .
C21 H21C 0.9800 .
C22 H22A 0.9800 .
C22 H22B 0.9800 .
C22 H22C 0.9800 .
O1A C4A 1.3700(16) .
O1A C10A 1.4234(19) .
O2A C5A 1.3654(16) .
O2A C11A 1.4233(19) .
C1A C2A 1.3866(19) .
C1A C6A 1.4205(18) .
C1A C7A 1.5278(18) 2_655
C2A C3A 1.4180(18) .
C2A C7A 1.5288(18) .
C3A H3A 0.9500 .
C3A C4A 1.380(2) .
C4A C5A 1.411(2) .
C5A C6A 1.3808(19) .
C6A H6A 0.9500 .
C7A C1A 1.5280(18) 2_655
C7A C8A 1.544(2) .
C7A C9A 1.542(2) .
C8A H8AA 0.9800 .
C8A H8AB 0.9800 .
C8A H8AC 0.9800 .
C9A H9AA 0.9800 .
C9A H9AB 0.9800 .
C9A H9AC 0.9800 .
C10A H10G 0.9800 .
C10A H10H 0.9800 .
C10A H10I 0.9800 .
C11A H11G 0.9800 .
C11A H11H 0.9800 .
C11A H11I 0.9800 .
O1B C4B 1.3644(16) .
O1B C10B 1.4217(18) .
O2B C5B 1.3716(16) .
O2B C11B 1.4246(18) .
C1B C2B 1.3848(19) .
C1B C6B 1.4182(18) .
C1B C7B 1.5279(18) 7_667
C2B C3B 1.4195(18) .
C2B C7B 1.5295(18) .
C3B H3B 0.9500 .
C3B C4B 1.3839(19) .
C4B C5B 1.413(2) .
C5B C6B 1.3789(19) .
C6B H6B 0.9500 .
C7B C1B 1.5278(18) 7_667
C7B C8B 1.5439(19) .
C7B C9B 1.545(2) .
C8B H8BA 0.9800 .
C8B H8BB 0.9800 .
C8B H8BC 0.9800 .
C9B H9BA 0.9800 .
C9B H9BB 0.9800 .
C9B H9BC 0.9800 .
C10B H10D 0.9800 .
C10B H10E 0.9800 .
C10B H10F 0.9800 .
C11B H11D 0.9800 .
C11B H11E 0.9800 .
C11B H11F 0.9800 .

loop_
_geom_torsion_atom_site_label_1
_geom_torsion_atom_site_label_2
_geom_torsion_atom_site_label_3
_geom_torsion_atom_site_label_4
_geom_torsion
_geom_torsion_site_symmetry_1
_geom_torsion_site_symmetry_4
O1 C4 C5 O2 0.35(17) . .
O1 C4 C5 C6 -179.75(12) . .
O2 C5 C6 C1 179.08(12) . .
O3 C15 C16 O4 -2.57(17) . .
O3 C15 C16 C17 177.28(12) . .
O4 C16 C17 C12 -178.36(12) . .
C1 C2 C3 C4 0.2(2) . .
C1 C2 C7 C8 -122.30(14) . .
C1 C2 C7 C9 118.09(14) . .
C1 C2 C7 C12 -1.16(18) . .
C2 C1 C6 C5 1.0(2) . .
C2 C1 C18 C13 -4.22(18) . .
C2 C1 C18 C19 114.82(14) . .
C2 C1 C18 C20 -125.92(14) . .
C2 C3 C4 O1 -179.95(12) . .
C2 C3 C4 C5 -0.1(2) . .
C2 C7 C12 C13 2.57(18) . .
C2 C7 C12 C17 -178.82(11) . .
C3 C2 C7 C8 58.49(16) . .
C3 C2 C7 C9 -61.12(15) . .
C3 C2 C7 C12 179.64(12) . .
C3 C4 C5 O2 -179.54(12) . .
C3 C4 C5 C6 0.36(19) . .
C4 C5 C6 C1 -0.8(2) . .
C6 C1 C2 C3 -0.63(19) . .
C6 C1 C2 C7 -179.84(12) . .
C6 C1 C18 C13 177.92(11) . .
C6 C1 C18 C19 -63.05(15) . .
C6 C1 C18 C20 56.21(16) . .
C7 C2 C3 C4 179.47(12) . .
C7 C12 C13 C14 176.51(12) . .
C7 C12 C13 C18 -5.2(2) . .
C7 C12 C17 C16 -177.83(12) . .
C8 C7 C12 C13 123.50(14) . .
C8 C7 C12 C17 -57.89(16) . .
C9 C7 C12 C13 -117.26(14) . .
C9 C7 C12 C17 61.35(15) . .
C10 O1 C4 C3 -0.7(2) . .
C10 O1 C4 C5 179.46(16) . .
C11 O2 C5 C4 178.24(12) . .
C11 O2 C5 C6 -1.65(19) . .
C12 C13 C14 C15 0.7(2) . .
C12 C13 C18 C1 5.63(18) . .
C12 C13 C18 C19 -113.12(14) . .
C12 C13 C18 C20 127.24(14) . .
C13 C12 C17 C16 0.8(2) . .
C13 C14 C15 O3 -178.53(12) . .
C13 C14 C15 C16 2.0(2) . .
C14 C13 C18 C1 -176.04(11) . .
C14 C13 C18 C19 65.20(15) . .
C14 C13 C18 C20 -54.43(15) . .
C14 C15 C16 O4 176.99(12) . .
C14 C15 C16 C17 -3.17(19) . .
C15 C16 C17 C12 1.8(2) . .
C17 C12 C13 C14 -2.09(19) . .
C17 C12 C13 C18 176.22(12) . .
C18 C1 C2 C3 -178.47(12) . .
C18 C1 C2 C7 2.3(2) . .
C18 C1 C6 C5 178.92(12) . .
C18 C13 C14 C15 -177.70(12) . .
C21 O3 C15 C14 11.4(2) . .
C21 O3 C15 C16 -169.07(13) . .
C22 O4 C16 C15 -176.72(12) . .
C22 O4 C16 C17 3.4(2) . .
O1A C4A C5A O2A 0.17(19) . .
O1A C4A C5A C6A -179.54(13) . .
O2A C5A C6A C1A 179.85(13) . .
C1A C2A C3A C4A -0.6(2) . .
C1A C2A C7A C1A 5.87(16) . 2_655
C1A C2A C7A C8A 127.45(14) . .
C1A C2A C7A C9A -113.68(15) . .
C2A C1A C6A C5A 0.0(2) . .
C2A C3A C4A O1A -179.93(13) . .
C2A C3A C4A C5A 0.2(2) . .
C3A C2A C7A C1A -176.18(12) . 2_655
C3A C2A C7A C8A -54.59(16) . .
C3A C2A C7A C9A 64.28(16) . .
C3A C4A C5A O2A -179.91(13) . .
C3A C4A C5A C6A 0.4(2) . .
C4A C5A C6A C1A -0.5(2) . .
C6A C1A C2A C3A 0.51(19) . .
C6A C1A C2A C7A 178.43(12) . .
C7A C1A C2A C3A -177.53(12) 2_655 .
C7A C1A C2A C7A 0.39(18) 2_655 .
C7A C1A C6A C5A 178.18(12) 2_655 .
C7A C2A C3A C4A -178.67(13) . .
C10A O1A C4A C3A -5.0(2) . .
C10A O1A C4A C5A 174.93(13) . .
C11A O2A C5A C4A -174.32(14) . .
C11A O2A C5A C6A 5.4(2) . .
O1B C4B C5B O2B -0.89(18) . .
O1B C4B C5B C6B 177.26(12) . .
O2B C5B C6B C1B 178.22(13) . .
C1B C2B C3B C4B -0.2(2) . .
C1B C2B C7B C1B 1.8(2) . 7_667
C1B C2B C7B C8B 122.60(14) . .
C1B C2B C7B C9B -118.87(14) . .
C2B C1B C6B C5B 1.2(2) . .
C2B C3B C4B O1B -177.17(13) . .
C2B C3B C4B C5B 1.7(2) . .
C3B C2B C7B C1B -178.21(11) . 7_667
C3B C2B C7B C8B -57.41(16) . .
C3B C2B C7B C9B 61.12(15) . .
C3B C4B C5B O2B -179.85(12) . .
C3B C4B C5B C6B -1.7(2) . .
C4B C5B C6B C1B 0.3(2) . .
C6B C1B C2B C3B -1.25(19) . .
C6B C1B C2B C7B 178.74(12) . .
C7B C1B C2B C3B 177.99(12) 7_667 .
C7B C1B C2B C7B -2.0(2) 7_667 .
C7B C1B C6B C5B -178.08(13) 7_667 .
C7B C2B C3B C4B 179.83(12) . .
C10B O1B C4B C3B -3.3(2) . .
C10B O1B C4B C5B 177.85(13) . .
C11B O2B C5B C4B -170.59(13) . .
C11B O2B C5B C6B 11.4(2) . .
